data_7034644
loop_
_publ_author_name
'Roberts, Andrew J.'
'Clegg, William'
'Kennedy, Alan R.'
'Probert, Michael R.'
'Robertson, Stuart D.'
'Hevia, Eva'

_publ_section_title
;
 Two alternative approaches to access mixed hydride-amido zinc complexes:
 synthetic, structural and solution implications.
;
_journal_issue 17
_journal_name_full 'Dalton transactions (Cambridge, England : 2003)'
_journal_page_first 8169
_journal_page_last 8177
_journal_paper_doi 10.1039/c5dt00312a
_journal_volume 44
_journal_year 2015
_chemical_formula_moiety 'C33 H60 N4 O0.50 Si4 Zn'
_chemical_formula_sum 'C33 H60 N4 O0.5 Si4 Zn'
_chemical_formula_weight 698.58
_chemical_name_systematic
; 
 ? 
;
_chemical_properties_physical 'Air-sensitive, Moisture-sensitive, Oxygen-sensitive'
_space_group_IT_number 14
_symmetry_cell_setting monoclinic
_symmetry_space_group_name_Hall '-P 2ybc'
_symmetry_space_group_name_H-M 'P 1 21/c 1'
_atom_sites_solution_hydrogens geom
_atom_sites_solution_primary direct
_atom_sites_solution_secondary difmap
_audit_creation_method SHELXL-97
_audit_update_record
;
2015-01-06 deposited with the CCDC.
2015-03-27 downloaded from the CCDC.
;
_cell_angle_alpha 90.00
_cell_angle_beta 119.304(15)
_cell_angle_gamma 90.00
_cell_formula_units_Z 8
_cell_length_a 21.938(2)
_cell_length_b 18.8738(14)
_cell_length_c 21.985(4)
_cell_measurement_reflns_used 7679
_cell_measurement_temperature 123(2)
_cell_measurement_theta_max 27.7541
_cell_measurement_theta_min 2.8417
_cell_volume 7938(2)
_computing_cell_refinement
;
CrysAlisPro, Oxford Diffraction Ltd.,
Version 1.171.34.40 (release 27-08-2010 CrysAlis171 .NET)
(compiled Aug 27 2010,11:50:40)
;
_computing_data_collection
;
CrysAlisPro, Oxford Diffraction Ltd.,
Version 1.171.34.40 (release 27-08-2010 CrysAlis171 .NET)
(compiled Aug 27 2010,11:50:40)
;
_computing_data_reduction
;
CrysAlisPro, Oxford Diffraction Ltd.,
Version 1.171.34.40 (release 27-08-2010 CrysAlis171 .NET)
(compiled Aug 27 2010,11:50:40)
;
_computing_structure_refinement 'SHELXL-97 (Sheldrick, 1997)'
_computing_structure_solution 'SHELXS-97 (Sheldrick, 1990)'
_diffrn_ambient_temperature 123(2)
_diffrn_measured_fraction_theta_full 0.991
_diffrn_measured_fraction_theta_max 0.958
_diffrn_measurement_device_type 'Oxford Diffraction Xcalibur E'
_diffrn_measurement_method 'omega scans'
_diffrn_radiation_monochromator graphite
_diffrn_radiation_source 'fine-focus sealed tube'
_diffrn_radiation_type MoK\a
_diffrn_radiation_wavelength 0.71073
_diffrn_reflns_av_R_equivalents 0.1095
_diffrn_reflns_av_sigmaI/netI 0.1371
_diffrn_reflns_limit_h_max 27
_diffrn_reflns_limit_h_min -27
_diffrn_reflns_limit_k_max 23
_diffrn_reflns_limit_k_min -23
_diffrn_reflns_limit_l_max 27
_diffrn_reflns_limit_l_min -28
_diffrn_reflns_number 69144
_diffrn_reflns_theta_full 26.00
_diffrn_reflns_theta_max 27.00
_diffrn_reflns_theta_min 2.85
_exptl_absorpt_coefficient_mu 0.767
_exptl_absorpt_correction_T_max 1.00000
_exptl_absorpt_correction_T_min 0.85770
_exptl_absorpt_correction_type multi-scan
_exptl_absorpt_process_details
;
CrysAlisPro, Oxford Diffraction Ltd.,
Version 1.171.34.40 (release 27-08-2010 CrysAlis171 .NET)
(compiled Aug 27 2010,11:50:40)
Empirical absorption correction using spherical harmonics,
 implemented in SCALE3 ABSPACK scaling algorithm.
;
_exptl_crystal_colour colourless
_exptl_crystal_density_diffrn 1.169
_exptl_crystal_density_method 'not measured'
_exptl_crystal_description block
_exptl_crystal_F_000 3008
_exptl_crystal_size_max 0.12
_exptl_crystal_size_mid 0.10
_exptl_crystal_size_min 0.04
_refine_diff_density_max 0.639
_refine_diff_density_min -0.472
_refine_diff_density_rms 0.086
_refine_ls_extinction_method none
_refine_ls_goodness_of_fit_ref 1.033
_refine_ls_hydrogen_treatment constr
_refine_ls_matrix_type full
_refine_ls_number_parameters 854
_refine_ls_number_reflns 16583
_refine_ls_number_restraints 22
_refine_ls_restrained_S_all 1.035
_refine_ls_R_factor_all 0.1557
_refine_ls_R_factor_gt 0.0700
_refine_ls_shift/su_max 0.031
_refine_ls_shift/su_mean 0.001
_refine_ls_structure_factor_coef Fsqd
_refine_ls_weighting_details 'calc w=1/[\s^2^(Fo^2^)+(0.0263P)^2^+4.4057P] where P=(Fo^2^+2Fc^2^)/3'
_refine_ls_weighting_scheme calc
_refine_ls_wR_factor_gt 0.1001
_refine_ls_wR_factor_ref 0.1250
_reflns_number_gt 8990
_reflns_number_total 16583
_reflns_threshold_expression I>2sigma(I)
_cod_data_source_file c5dt00312a2.cif
_cod_data_source_block ar1402
_cod_depositor_comments 'Adding full bibliography for 7034643--7034645.cif.'
_cod_original_cell_volume 7938.4(17)
_cod_original_sg_symbol_H-M 'P 21/c'
_cod_original_formula_sum 'C33 H60 N4 O0.50 Si4 Zn'
_cod_database_code 7034644

loop_
_symmetry_equiv_pos_as_xyz
'x, y, z'
'-x, y+1/2, -z+1/2'
'-x, -y, -z'
'x, -y-1/2, z-1/2'

loop_
_atom_site_label
_atom_site_type_symbol
_atom_site_fract_x
_atom_site_fract_y
_atom_site_fract_z
_atom_site_U_iso_or_equiv
_atom_site_adp_type
_atom_site_occupancy
_atom_site_symmetry_multiplicity
_atom_site_calc_flag
_atom_site_refinement_flags
_atom_site_disorder_assembly
_atom_site_disorder_group
Zn1 Zn 0.40131(2) 0.26885(2) 0.51928(2) 0.01733(12) Uani 1 1 d . . .
Zn2 Zn -0.09722(2) 0.22582(3) 0.52003(3) 0.02299(13) Uani 1 1 d . B .
Si1 Si 0.32183(6) 0.36714(6) 0.38727(6) 0.0245(3) Uani 1 1 d . . .
Si2 Si 0.24183(6) 0.25268(7) 0.41292(7) 0.0261(3) Uani 1 1 d . . .
Si3 Si 0.46779(6) 0.14806(6) 0.47638(6) 0.0242(3) Uani 1 1 d . . .
Si4 Si 0.55197(6) 0.28069(7) 0.52722(7) 0.0300(3) Uani 1 1 d . . .
Si5 Si -0.24306(7) 0.23365(7) 0.38428(7) 0.0362(3) Uani 1 1 d . B .
Si8 Si -0.01804(6) 0.33810(8) 0.48056(7) 0.0326(3) Uani 1 1 d . B .
O1 O 0.6836(5) 0.0418(5) 0.7157(5) 0.060(3) Uiso 0.50 1 d PD A 1
N1 N 0.31437(16) 0.30371(17) 0.43888(16) 0.0204(8) Uani 1 1 d . . .
N2 N 0.48020(16) 0.23160(17) 0.51065(17) 0.0207(8) Uani 1 1 d . . .
N3 N 0.42267(18) 0.21951(18) 0.66706(18) 0.0263(9) Uani 1 1 d . . .
N4 N 0.41302(18) 0.33203(18) 0.65369(18) 0.0282(9) Uani 1 1 d . . .
N5 N -0.17128(17) 0.18334(18) 0.43427(18) 0.0262(9) Uani 1 1 d . . .
N6 N -0.01093(17) 0.2629(2) 0.52669(18) 0.0328(10) Uani 1 1 d . . .
N7 N -0.11142(19) 0.29161(18) 0.64476(18) 0.0275(9) Uani 1 1 d . B .
N8 N -0.12257(18) 0.17943(18) 0.64214(18) 0.0249(9) Uani 1 1 d . B .
C1 C 0.3760(2) 0.3363(2) 0.3475(2) 0.0321(12) Uani 1 1 d . . .
H1A H 0.4198 0.3158 0.3838 0.048 Uiso 1 1 calc R . .
H1B H 0.3864 0.3767 0.3260 0.048 Uiso 1 1 calc R . .
H1C H 0.3500 0.3004 0.3118 0.048 Uiso 1 1 calc R . .
C2 C 0.2365(2) 0.3948(3) 0.3100(2) 0.0433(14) Uani 1 1 d . . .
H2A H 0.2074 0.4185 0.3264 0.065 Uiso 1 1 calc R . .
H2B H 0.2119 0.3529 0.2828 0.065 Uiso 1 1 calc R . .
H2C H 0.2456 0.4274 0.2808 0.065 Uiso 1 1 calc R . .
C3 C 0.3598(2) 0.4513(2) 0.4366(2) 0.0373(12) Uani 1 1 d . . .
H3A H 0.4043 0.4410 0.4785 0.056 Uiso 1 1 calc R . .
H3B H 0.3273 0.4722 0.4501 0.056 Uiso 1 1 calc R . .
H3C H 0.3676 0.4847 0.4070 0.056 Uiso 1 1 calc R . .
C4 C 0.1583(2) 0.3031(2) 0.3852(3) 0.0421(14) Uani 1 1 d . . .
H4A H 0.1466 0.3303 0.3429 0.063 Uiso 1 1 calc R . .
H4B H 0.1643 0.3355 0.4226 0.063 Uiso 1 1 calc R . .
H4C H 0.1204 0.2697 0.3757 0.063 Uiso 1 1 calc R . .
C5 C 0.2240(2) 0.1936(2) 0.3374(2) 0.0386(13) Uani 1 1 d . . .
H5A H 0.2667 0.1677 0.3475 0.058 Uiso 1 1 calc R . .
H5B H 0.2091 0.2224 0.2954 0.058 Uiso 1 1 calc R . .
H5C H 0.1870 0.1598 0.3298 0.058 Uiso 1 1 calc R . .
C6 C 0.2515(2) 0.1968(2) 0.4877(2) 0.0304(11) Uani 1 1 d . . .
H6A H 0.2941 0.1681 0.5053 0.046 Uiso 1 1 calc R . .
H6B H 0.2109 0.1655 0.4719 0.046 Uiso 1 1 calc R . .
H6C H 0.2547 0.2275 0.5251 0.046 Uiso 1 1 calc R . .
C7 C 0.4418(2) 0.1463(3) 0.3817(2) 0.0412(13) Uani 1 1 d . . .
H7A H 0.3986 0.1735 0.3552 0.062 Uiso 1 1 calc R . .
H7B H 0.4341 0.0972 0.3652 0.062 Uiso 1 1 calc R . .
H7C H 0.4790 0.1674 0.3752 0.062 Uiso 1 1 calc R . .
C8 C 0.5481(2) 0.0914(2) 0.5220(2) 0.0340(12) Uani 1 1 d . . .
H8A H 0.5592 0.0837 0.5704 0.051 Uiso 1 1 calc R . .
H8B H 0.5874 0.1152 0.5213 0.051 Uiso 1 1 calc R . .
H8C H 0.5396 0.0456 0.4981 0.051 Uiso 1 1 calc R . .
C9 C 0.3949(2) 0.1015(2) 0.4800(2) 0.0303(11) Uani 1 1 d . . .
H9A H 0.3514 0.1280 0.4529 0.045 Uiso 1 1 calc R . .
H9B H 0.4052 0.0980 0.5286 0.045 Uiso 1 1 calc R . .
H9C H 0.3896 0.0538 0.4604 0.045 Uiso 1 1 calc R . .
C10 C 0.5825(2) 0.2652(3) 0.4621(3) 0.0430(14) Uani 1 1 d . . .
H10A H 0.5451 0.2777 0.4153 0.065 Uiso 1 1 calc R . .
H10B H 0.5948 0.2152 0.4629 0.065 Uiso 1 1 calc R . .
H10C H 0.6236 0.2947 0.4740 0.065 Uiso 1 1 calc R . .
C11 C 0.5348(2) 0.3774(2) 0.5242(3) 0.0438(14) Uani 1 1 d . . .
H11A H 0.5161 0.3886 0.5554 0.066 Uiso 1 1 calc R . .
H11B H 0.5008 0.3912 0.4764 0.066 Uiso 1 1 calc R . .
H11C H 0.5785 0.4035 0.5391 0.066 Uiso 1 1 calc R . .
C12 C 0.6312(2) 0.2639(3) 0.6143(3) 0.0481(14) Uani 1 1 d . . .
H12A H 0.6207 0.2759 0.6515 0.072 Uiso 1 1 calc R . .
H12B H 0.6701 0.2932 0.6188 0.072 Uiso 1 1 calc R . .
H12C H 0.6442 0.2137 0.6179 0.072 Uiso 1 1 calc R . .
C13 C 0.4126(2) 0.2715(2) 0.6198(2) 0.0214(10) Uani 1 1 d . . .
C14 C 0.4289(3) 0.2480(2) 0.7273(2) 0.0402(13) Uani 1 1 d . . .
H14A H 0.4362 0.2222 0.7674 0.048 Uiso 1 1 calc R . .
C15 C 0.4228(3) 0.3185(3) 0.7197(2) 0.0425(14) Uani 1 1 d . . .
H15A H 0.4247 0.3522 0.7528 0.051 Uiso 1 1 calc R . .
C16 C 0.4283(2) 0.1439(2) 0.6596(2) 0.0248(11) Uani 1 1 d . . .
C17 C 0.4925(2) 0.1169(2) 0.6708(2) 0.0281(11) Uani 1 1 d . . .
C18 C 0.4982(3) 0.0446(2) 0.6655(2) 0.0348(12) Uani 1 1 d . . .
H18A H 0.5410 0.0251 0.6724 0.042 Uiso 1 1 calc R . .
C19 C 0.4425(3) 0.0003(3) 0.6503(3) 0.0415(13) Uani 1 1 d . . .
H19A H 0.4465 -0.0491 0.6451 0.050 Uiso 1 1 calc R . .
C20 C 0.3812(3) 0.0280(2) 0.6428(3) 0.0413(13) Uani 1 1 d . . .
H20A H 0.3435 -0.0032 0.6331 0.050 Uiso 1 1 calc R . .
C21 C 0.3727(2) 0.1000(2) 0.6489(2) 0.0323(12) Uani 1 1 d . . .
C22 C 0.5536(2) 0.1658(2) 0.6889(2) 0.0406(13) Uani 1 1 d . . .
H22A H 0.5953 0.1377 0.7001 0.061 Uiso 1 1 calc R . .
H22B H 0.5622 0.1949 0.7292 0.061 Uiso 1 1 calc R . .
H22C H 0.5429 0.1967 0.6490 0.061 Uiso 1 1 calc R . .
C23 C 0.3067(2) 0.1275(2) 0.6461(3) 0.0411(13) Uani 1 1 d . . .
H23A H 0.2660 0.1090 0.6044 0.062 Uiso 1 1 calc R . .
H23B H 0.3065 0.1793 0.6445 0.062 Uiso 1 1 calc R . .
H23C H 0.3050 0.1118 0.6878 0.062 Uiso 1 1 calc R . .
C24 C 0.4065(2) 0.4048(2) 0.6301(2) 0.0225(10) Uani 1 1 d . . .
C25 C 0.3403(2) 0.4352(2) 0.5965(2) 0.0261(11) Uani 1 1 d . . .
C26 C 0.3363(2) 0.5071(2) 0.5832(2) 0.0339(12) Uani 1 1 d . . .
H26A H 0.2919 0.5296 0.5609 0.041 Uiso 1 1 calc R . .
C27 C 0.3953(3) 0.5467(2) 0.6014(2) 0.0375(13) Uani 1 1 d . . .
H27A H 0.3914 0.5960 0.5915 0.045 Uiso 1 1 calc R . .
C28 C 0.4606(3) 0.5148(2) 0.6344(2) 0.0366(12) Uani 1 1 d . . .
H28A H 0.5011 0.5424 0.6463 0.044 Uiso 1 1 calc R . .
C29 C 0.4675(2) 0.4433(2) 0.6501(2) 0.0282(11) Uani 1 1 d . . .
C30 C 0.2751(2) 0.3921(2) 0.5753(3) 0.0402(13) Uani 1 1 d . . .
H30A H 0.2811 0.3630 0.6147 0.060 Uiso 1 1 calc R . .
H30B H 0.2668 0.3613 0.5361 0.060 Uiso 1 1 calc R . .
H30C H 0.2352 0.4239 0.5612 0.060 Uiso 1 1 calc R . .
C31 C 0.5387(2) 0.4093(3) 0.6906(2) 0.0461(14) Uani 1 1 d . . .
H31A H 0.5383 0.3630 0.6701 0.069 Uiso 1 1 calc R . .
H31B H 0.5501 0.4029 0.7393 0.069 Uiso 1 1 calc R . .
H31C H 0.5739 0.4398 0.6887 0.069 Uiso 1 1 calc R . .
C41 C -0.2551(2) 0.3009(2) 0.4394(3) 0.0432(14) Uani 1 1 d . . .
H41A H -0.2116 0.3276 0.4661 0.065 Uiso 1 1 calc R B .
H41B H -0.2673 0.2771 0.4715 0.065 Uiso 1 1 calc R . .
H41C H -0.2928 0.3334 0.4095 0.065 Uiso 1 1 calc R . .
C42 C -0.2393(3) 0.2799(3) 0.3106(2) 0.0557(16) Uani 1 1 d . . .
H42A H -0.1941 0.3038 0.3284 0.084 Uiso 1 1 calc R B .
H42B H -0.2770 0.3150 0.2898 0.084 Uiso 1 1 calc R . .
H42C H -0.2449 0.2451 0.2752 0.084 Uiso 1 1 calc R . .
C43 C -0.3283(3) 0.1835(3) 0.3429(3) 0.075(2) Uani 1 1 d . . .
H43A H -0.3311 0.1543 0.3783 0.112 Uiso 1 1 calc R B .
H43B H -0.3308 0.1531 0.3057 0.112 Uiso 1 1 calc R . .
H43C H -0.3673 0.2172 0.3234 0.112 Uiso 1 1 calc R . .
Si6 Si -0.1413(3) 0.1059(4) 0.4140(3) 0.0292(12) Uani 0.536(4) 1 d PD B 1
Si7 Si 0.0684(4) 0.2209(3) 0.5647(4) 0.0314(12) Uani 0.549(4) 1 d PD B 1
C44 C -0.1154(7) 0.1170(12) 0.3450(6) 0.047(3) Uani 0.536(4) 1 d PD B 1
H44A H -0.1567 0.1287 0.3005 0.070 Uiso 0.536(4) 1 calc PR B 1
H44B H -0.0948 0.0728 0.3400 0.070 Uiso 0.536(4) 1 calc PR B 1
H44C H -0.0810 0.1553 0.3583 0.070 Uiso 0.536(4) 1 calc PR B 1
C45 C -0.0694(4) 0.0615(4) 0.4914(4) 0.037(2) Uani 0.536(4) 1 d PD B 1
H45A H -0.0283 0.0924 0.5122 0.055 Uiso 0.536(4) 1 calc PR B 1
H45B H -0.0575 0.0167 0.4771 0.055 Uiso 0.536(4) 1 calc PR B 1
H45C H -0.0846 0.0519 0.5258 0.055 Uiso 0.536(4) 1 calc PR B 1
C46 C -0.2122(5) 0.0374(5) 0.3776(6) 0.052(3) Uani 0.536(4) 1 d PD B 1
H46A H -0.2323 0.0323 0.4086 0.078 Uiso 0.536(4) 1 calc PR B 1
H46B H -0.1927 -0.0081 0.3740 0.078 Uiso 0.536(4) 1 calc PR B 1
H46C H -0.2488 0.0522 0.3312 0.078 Uiso 0.536(4) 1 calc PR B 1
C47 C 0.0804(16) 0.1673(12) 0.4995(15) 0.042(5) Uani 0.549(4) 1 d PD B 1
H47A H 0.0391 0.1374 0.4729 0.063 Uiso 0.549(4) 1 calc PR B 1
H47B H 0.1219 0.1373 0.5239 0.063 Uiso 0.549(4) 1 calc PR B 1
H47C H 0.0863 0.1992 0.4676 0.063 Uiso 0.549(4) 1 calc PR B 1
C48 C 0.0719(4) 0.1597(5) 0.6334(4) 0.043(3) Uani 0.549(4) 1 d PD B 1
H48A H 0.0787 0.1873 0.6740 0.065 Uiso 0.549(4) 1 calc PR B 1
H48B H 0.1109 0.1265 0.6474 0.065 Uiso 0.549(4) 1 calc PR B 1
H48C H 0.0280 0.1332 0.6147 0.065 Uiso 0.549(4) 1 calc PR B 1
C49 C 0.1510(4) 0.2727(5) 0.6099(5) 0.054(3) Uani 0.549(4) 1 d PD B 1
H49A H 0.1581 0.2988 0.5754 0.082 Uiso 0.549(4) 1 calc PR B 1
H49B H 0.1903 0.2404 0.6358 0.082 Uiso 0.549(4) 1 calc PR B 1
H49C H 0.1480 0.3063 0.6424 0.082 Uiso 0.549(4) 1 calc PR B 1
C50 C -0.0977(2) 0.3895(2) 0.4612(2) 0.0342(12) Uani 1 1 d . . .
H50A H -0.0976 0.4003 0.5048 0.051 Uiso 1 1 calc R B .
H50B H -0.1393 0.3616 0.4308 0.051 Uiso 1 1 calc R . .
H50C H -0.0983 0.4338 0.4377 0.051 Uiso 1 1 calc R . .
C51 C -0.0254(2) 0.3216(3) 0.3929(2) 0.0397(13) Uani 1 1 d . . .
H51A H 0.0183 0.3012 0.3992 0.060 Uiso 1 1 calc R B .
H51B H -0.0346 0.3665 0.3675 0.060 Uiso 1 1 calc R . .
H51C H -0.0640 0.2886 0.3663 0.060 Uiso 1 1 calc R . .
C52 C 0.0572(3) 0.4009(3) 0.5277(3) 0.070(2) Uani 1 1 d . . .
H52A H 0.0629 0.4116 0.5738 0.106 Uiso 1 1 calc R B .
H52B H 0.0478 0.4448 0.5008 0.106 Uiso 1 1 calc R . .
H52C H 0.1001 0.3790 0.5330 0.106 Uiso 1 1 calc R . .
C53 C -0.1111(2) 0.2334(2) 0.6080(2) 0.0221(10) Uani 1 1 d . . .
C54 C -0.1233(3) 0.2738(3) 0.6988(2) 0.0419(13) Uani 1 1 d . . .
H54A H -0.1262 0.3055 0.7308 0.050 Uiso 1 1 calc R B .
C55 C -0.1299(3) 0.2032(3) 0.6975(2) 0.0423(14) Uani 1 1 d . B .
H55A H -0.1380 0.1751 0.7287 0.051 Uiso 1 1 calc R . .
C56 C -0.1032(2) 0.3653(2) 0.6311(2) 0.0262(11) Uani 1 1 d . . .
C57 C -0.0359(2) 0.3907(2) 0.6524(2) 0.0305(11) Uani 1 1 d . B .
C58 C -0.0298(2) 0.4617(2) 0.6406(2) 0.0350(12) Uani 1 1 d . . .
H58A H 0.0150 0.4805 0.6536 0.042 Uiso 1 1 calc R B .
C59 C -0.0874(2) 0.5058(2) 0.6103(2) 0.0343(12) Uani 1 1 d . B .
H59A H -0.0819 0.5540 0.6015 0.041 Uiso 1 1 calc R . .
C60 C -0.1523(2) 0.4802(2) 0.5930(2) 0.0309(12) Uani 1 1 d . . .
H60A H -0.1915 0.5111 0.5731 0.037 Uiso 1 1 calc R B .
C61 C -0.1615(2) 0.4095(2) 0.6043(2) 0.0283(11) Uani 1 1 d . B .
C62 C 0.0270(2) 0.3434(3) 0.6876(2) 0.0422(13) Uani 1 1 d . . .
H62A H 0.0696 0.3721 0.7055 0.063 Uiso 1 1 calc R B .
H62B H 0.0262 0.3088 0.6539 0.063 Uiso 1 1 calc R . .
H62C H 0.0263 0.3184 0.7263 0.063 Uiso 1 1 calc R . .
C63 C -0.2324(2) 0.3840(2) 0.5907(3) 0.0406(13) Uani 1 1 d . . .
H63A H -0.2364 0.3329 0.5813 0.061 Uiso 1 1 calc R B .
H63B H -0.2690 0.4090 0.5503 0.061 Uiso 1 1 calc R . .
H63C H -0.2376 0.3934 0.6317 0.061 Uiso 1 1 calc R . .
C64 C -0.1213(2) 0.1037(2) 0.6303(2) 0.0253(11) Uani 1 1 d . . .
C65 C -0.1828(2) 0.0707(3) 0.5821(2) 0.0296(11) Uani 1 1 d . B .
C66 C -0.1807(3) -0.0026(3) 0.5765(3) 0.0405(13) Uani 1 1 d . . .
H66A H -0.2216 -0.0275 0.5444 0.049 Uiso 1 1 calc R B .
C67 C -0.1199(3) -0.0394(3) 0.6173(3) 0.0412(13) Uani 1 1 d . B .
H67A H -0.1193 -0.0894 0.6123 0.049 Uiso 1 1 calc R . .
C68 C -0.0603(3) -0.0058(2) 0.6648(3) 0.0363(13) Uani 1 1 d . . .
H68A H -0.0191 -0.0324 0.6922 0.044 Uiso 1 1 calc R B .
C69 C -0.0597(2) 0.0680(2) 0.6735(2) 0.0289(11) Uani 1 1 d . B .
C70 C -0.2488(2) 0.1125(3) 0.5377(3) 0.0451(14) Uani 1 1 d . . .
H70A H -0.2574 0.1451 0.5673 0.068 Uiso 1 1 calc R B .
H70B H -0.2884 0.0799 0.5143 0.068 Uiso 1 1 calc R . .
H70C H -0.2434 0.1396 0.5026 0.068 Uiso 1 1 calc R . .
C71 C 0.0038(2) 0.1047(3) 0.7290(2) 0.0456(14) Uani 1 1 d . . .
H71A H 0.0091 0.1508 0.7116 0.068 Uiso 1 1 calc R B .
H71B H 0.0453 0.0756 0.7415 0.068 Uiso 1 1 calc R . .
H71C H -0.0016 0.1118 0.7703 0.068 Uiso 1 1 calc R . .
C96 C 0.7176(5) 0.0048(7) 0.7793(6) 0.054(4) Uiso 0.50 1 d PD A 1
H96A H 0.6870 -0.0326 0.7813 0.065 Uiso 0.50 1 calc PR A 1
H96B H 0.7316 0.0374 0.8193 0.065 Uiso 0.50 1 calc PR A 1
C97 C 0.7818(6) -0.0275(7) 0.7794(8) 0.059(2) Uiso 0.50 1 d PD A 1
H97A H 0.7699 -0.0701 0.7495 0.070 Uiso 0.50 1 calc PR A 1
H97B H 0.8195 -0.0388 0.8271 0.070 Uiso 0.50 1 calc PR A 1
C98 C 0.8001(6) 0.0376(7) 0.7473(7) 0.064(5) Uiso 0.50 1 d PD A 1
H98A H 0.8180 0.0781 0.7800 0.076 Uiso 0.50 1 calc PR A 1
H98B H 0.8339 0.0253 0.7314 0.076 Uiso 0.50 1 calc PR A 1
C99 C 0.7282(6) 0.0515(10) 0.6873(7) 0.051(5) Uiso 0.50 1 d PD A 1
H99A H 0.7245 0.1003 0.6695 0.062 Uiso 0.50 1 calc PR A 1
H99B H 0.7168 0.0177 0.6488 0.062 Uiso 0.50 1 calc PR A 1
Si6A Si -0.1632(4) 0.1107(5) 0.3928(4) 0.0292(12) Uani 0.46 1 d PD B 2
Si7A Si 0.0556(5) 0.1983(4) 0.5601(5) 0.0314(12) Uani 0.45 1 d PD B 2
C44A C -0.0883(8) 0.1240(14) 0.3759(8) 0.047(3) Uani 0.46 1 d PD B 2
H44D H -0.1002 0.1611 0.3407 0.070 Uiso 0.464(4) 1 calc PR B 2
H44E H -0.0787 0.0796 0.3590 0.070 Uiso 0.464(4) 1 calc PR B 2
H44F H -0.0468 0.1383 0.4193 0.070 Uiso 0.464(4) 1 calc PR B 2
C45A C -0.1488(7) 0.0291(5) 0.4457(6) 0.055(4) Uani 0.464(4) 1 d PD B 2
H45D H -0.1137 0.0386 0.4942 0.083 Uiso 0.464(4) 1 calc PR B 2
H45E H -0.1323 -0.0091 0.4271 0.083 Uiso 0.464(4) 1 calc PR B 2
H45F H -0.1928 0.0150 0.4435 0.083 Uiso 0.464(4) 1 calc PR B 2
C46A C -0.2375(5) 0.0869(6) 0.3040(5) 0.061(4) Uani 0.464(4) 1 d PD B 2
H46D H -0.2779 0.0718 0.3084 0.091 Uiso 0.464(4) 1 calc PR B 2
H46E H -0.2230 0.0482 0.2842 0.091 Uiso 0.464(4) 1 calc PR B 2
H46F H -0.2502 0.1283 0.2733 0.091 Uiso 0.464(4) 1 calc PR B 2
C47A C 0.0973(19) 0.1873(15) 0.5037(19) 0.055(8) Uani 0.451(4) 1 d PD B 2
H47D H 0.0619 0.1721 0.4570 0.083 Uiso 0.451(4) 1 calc PR B 2
H47E H 0.1343 0.1514 0.5242 0.083 Uiso 0.451(4) 1 calc PR B 2
H47F H 0.1174 0.2325 0.5005 0.083 Uiso 0.451(4) 1 calc PR B 2
C48A C 0.0284(5) 0.1081(5) 0.5729(6) 0.044(3) Uani 0.451(4) 1 d PD B 2
H48D H -0.0046 0.1126 0.5906 0.066 Uiso 0.451(4) 1 calc PR B 2
H48E H 0.0696 0.0816 0.6065 0.066 Uiso 0.451(4) 1 calc PR B 2
H48F H 0.0059 0.0829 0.5282 0.066 Uiso 0.451(4) 1 calc PR B 2
C49A C 0.1268(5) 0.2271(7) 0.6479(5) 0.055(4) Uani 0.451(4) 1 d PD B 2
H49D H 0.1407 0.2758 0.6450 0.082 Uiso 0.451(4) 1 calc PR B 2
H49E H 0.1671 0.1955 0.6631 0.082 Uiso 0.451(4) 1 calc PR B 2
H49F H 0.1097 0.2251 0.6816 0.082 Uiso 0.451(4) 1 calc PR B 2
O1A O 0.6761(5) 0.0159(6) 0.7008(5) 0.071(3) Uiso 0.50 1 d PD C 2
C96A C 0.7035(6) -0.0253(8) 0.7612(7) 0.085(5) Uiso 0.50 1 d PD C 2
H96C H 0.6852 -0.0742 0.7488 0.102 Uiso 0.50 1 calc PR C 2
H96D H 0.6881 -0.0058 0.7932 0.102 Uiso 0.50 1 calc PR C 2
C97A C 0.7812(6) -0.0272(8) 0.7973(7) 0.059(2) Uiso 0.50 1 d PD C 2
H97C H 0.7981 -0.0768 0.8051 0.070 Uiso 0.50 1 calc PR C 2
H97D H 0.8009 -0.0032 0.8431 0.070 Uiso 0.50 1 calc PR C 2
C98A C 0.8038(6) 0.0113(7) 0.7501(6) 0.040(3) Uiso 0.50 1 d PD C 2
H98C H 0.8339 0.0526 0.7739 0.048 Uiso 0.50 1 calc PR C 2
H98D H 0.8286 -0.0210 0.7339 0.048 Uiso 0.50 1 calc PR C 2
C99A C 0.7329(6) 0.0342(9) 0.6898(8) 0.059(6) Uiso 0.50 1 d PD C 2
H99C H 0.7332 0.0861 0.6838 0.071 Uiso 0.50 1 calc PR C 2
H99D H 0.7259 0.0115 0.6462 0.071 Uiso 0.50 1 calc PR C 2

loop_
_atom_site_aniso_label
_atom_site_aniso_U_11
_atom_site_aniso_U_22
_atom_site_aniso_U_33
_atom_site_aniso_U_23
_atom_site_aniso_U_13
_atom_site_aniso_U_12
Zn1 0.0176(3) 0.0194(3) 0.0158(3) 0.0003(2) 0.0088(2) -0.0002(2)
Zn2 0.0265(3) 0.0239(3) 0.0203(3) 0.0033(3) 0.0128(2) 0.0064(3)
Si1 0.0271(7) 0.0247(7) 0.0198(7) 0.0015(6) 0.0099(6) 0.0015(6)
Si2 0.0180(7) 0.0279(8) 0.0284(8) 0.0006(6) 0.0081(6) 0.0001(5)
Si3 0.0264(7) 0.0257(7) 0.0231(7) 0.0021(6) 0.0142(6) 0.0058(6)
Si4 0.0211(7) 0.0370(8) 0.0329(8) 0.0046(7) 0.0140(6) -0.0021(6)
Si5 0.0323(8) 0.0326(8) 0.0260(8) 0.0010(7) 0.0006(6) -0.0093(7)
Si8 0.0224(7) 0.0506(9) 0.0225(8) -0.0018(7) 0.0092(6) -0.0112(7)
N1 0.0191(19) 0.024(2) 0.015(2) 0.0030(16) 0.0065(16) 0.0003(16)
N2 0.0213(19) 0.023(2) 0.023(2) 0.0049(17) 0.0148(16) 0.0037(17)
N3 0.041(2) 0.023(2) 0.020(2) 0.0040(18) 0.0193(19) 0.0067(18)
N4 0.042(2) 0.023(2) 0.021(2) 0.0018(18) 0.0165(19) 0.0057(19)
N5 0.030(2) 0.025(2) 0.025(2) 0.0014(18) 0.0135(18) 0.0004(17)
N6 0.023(2) 0.052(3) 0.025(2) 0.007(2) 0.0134(18) 0.0076(19)
N7 0.046(2) 0.017(2) 0.023(2) -0.0008(17) 0.019(2) 0.0010(18)
N8 0.035(2) 0.022(2) 0.019(2) 0.0001(17) 0.0147(18) -0.0003(18)
C1 0.038(3) 0.036(3) 0.023(3) 0.002(2) 0.016(2) -0.001(2)
C2 0.041(3) 0.043(3) 0.039(3) 0.017(3) 0.014(3) 0.005(3)
C3 0.050(3) 0.030(3) 0.032(3) 0.003(2) 0.021(3) 0.000(2)
C4 0.023(3) 0.046(3) 0.053(4) 0.007(3) 0.015(3) 0.008(2)
C5 0.034(3) 0.042(3) 0.030(3) -0.004(3) 0.009(2) -0.003(2)
C6 0.022(3) 0.032(3) 0.039(3) -0.004(2) 0.017(2) -0.006(2)
C7 0.054(3) 0.043(3) 0.031(3) -0.003(3) 0.023(3) 0.011(3)
C8 0.038(3) 0.030(3) 0.040(3) 0.003(2) 0.023(3) 0.007(2)
C9 0.034(3) 0.023(3) 0.034(3) -0.003(2) 0.016(2) 0.002(2)
C10 0.035(3) 0.045(3) 0.059(4) 0.007(3) 0.031(3) -0.002(3)
C11 0.035(3) 0.047(3) 0.047(4) -0.004(3) 0.018(3) -0.014(3)
C12 0.028(3) 0.059(4) 0.049(4) 0.010(3) 0.013(3) -0.013(3)
C13 0.020(2) 0.025(3) 0.018(2) 0.002(2) 0.0080(19) 0.006(2)
C14 0.072(4) 0.035(3) 0.020(3) 0.009(2) 0.028(3) 0.014(3)
C15 0.078(4) 0.035(3) 0.024(3) 0.002(2) 0.033(3) 0.014(3)
C16 0.042(3) 0.021(3) 0.016(3) 0.008(2) 0.017(2) 0.008(2)
C17 0.037(3) 0.028(3) 0.023(3) 0.011(2) 0.017(2) 0.006(2)
C18 0.049(3) 0.029(3) 0.033(3) 0.009(2) 0.026(3) 0.014(3)
C19 0.065(4) 0.022(3) 0.049(4) 0.011(3) 0.037(3) 0.010(3)
C20 0.055(4) 0.027(3) 0.054(4) 0.011(3) 0.036(3) 0.000(3)
C21 0.043(3) 0.030(3) 0.032(3) 0.009(2) 0.025(3) 0.004(2)
C22 0.039(3) 0.043(3) 0.036(3) -0.004(3) 0.016(3) 0.003(3)
C23 0.048(3) 0.042(3) 0.045(3) 0.012(3) 0.032(3) 0.008(3)
C24 0.037(3) 0.016(2) 0.013(2) 0.002(2) 0.011(2) 0.007(2)
C25 0.032(3) 0.027(3) 0.019(3) -0.005(2) 0.012(2) 0.001(2)
C26 0.039(3) 0.031(3) 0.030(3) 0.003(2) 0.014(2) 0.013(3)
C27 0.050(3) 0.024(3) 0.039(3) 0.000(2) 0.022(3) 0.004(3)
C28 0.039(3) 0.030(3) 0.038(3) -0.006(2) 0.016(3) -0.008(2)
C29 0.031(3) 0.028(3) 0.019(3) 0.000(2) 0.007(2) 0.004(2)
C30 0.035(3) 0.042(3) 0.046(3) -0.006(3) 0.023(3) -0.001(3)
C31 0.036(3) 0.055(4) 0.032(3) 0.001(3) 0.005(2) 0.010(3)
C41 0.024(3) 0.036(3) 0.069(4) 0.010(3) 0.023(3) 0.006(2)
C42 0.061(4) 0.055(4) 0.029(3) 0.007(3) 0.005(3) -0.013(3)
C43 0.049(4) 0.063(4) 0.062(4) 0.010(3) -0.011(3) -0.025(3)
Si6 0.031(4) 0.0267(14) 0.034(4) -0.006(2) 0.019(2) -0.004(2)
Si7 0.019(3) 0.040(4) 0.0334(14) 0.000(2) 0.0108(16) 0.003(2)
C44 0.070(10) 0.043(5) 0.043(10) -0.013(10) 0.040(8) -0.006(9)
C45 0.038(6) 0.031(5) 0.051(7) 0.015(5) 0.030(5) 0.019(5)
C46 0.061(7) 0.048(7) 0.067(9) -0.021(6) 0.046(7) -0.012(6)
C47 0.033(10) 0.051(11) 0.047(9) 0.017(8) 0.024(7) 0.002(7)
C48 0.037(6) 0.058(7) 0.027(6) 0.019(5) 0.010(5) 0.013(5)
C49 0.019(5) 0.066(7) 0.062(7) -0.005(6) 0.007(5) 0.002(5)
C50 0.038(3) 0.032(3) 0.027(3) -0.001(2) 0.012(2) -0.009(2)
C51 0.029(3) 0.057(4) 0.034(3) 0.010(3) 0.017(2) 0.002(3)
C52 0.041(3) 0.121(6) 0.048(4) -0.017(4) 0.021(3) -0.044(4)
C53 0.023(2) 0.021(2) 0.020(2) -0.003(2) 0.008(2) -0.001(2)
C54 0.077(4) 0.036(3) 0.024(3) 0.002(3) 0.033(3) 0.004(3)
C55 0.085(4) 0.030(3) 0.031(3) 0.005(2) 0.043(3) 0.003(3)
C56 0.035(3) 0.025(3) 0.020(3) -0.005(2) 0.015(2) -0.004(2)
C57 0.036(3) 0.031(3) 0.019(3) -0.006(2) 0.009(2) 0.001(2)
C58 0.032(3) 0.033(3) 0.037(3) -0.007(3) 0.015(2) -0.006(2)
C59 0.048(3) 0.024(3) 0.033(3) -0.009(2) 0.022(3) -0.009(3)
C60 0.034(3) 0.026(3) 0.032(3) -0.001(2) 0.017(2) 0.006(2)
C61 0.038(3) 0.026(3) 0.024(3) -0.009(2) 0.018(2) -0.003(2)
C62 0.039(3) 0.044(3) 0.031(3) -0.006(3) 0.008(3) 0.004(3)
C63 0.044(3) 0.033(3) 0.050(4) -0.005(3) 0.027(3) -0.003(3)
C64 0.039(3) 0.021(3) 0.024(3) 0.006(2) 0.021(2) 0.001(2)
C65 0.028(3) 0.038(3) 0.031(3) -0.005(2) 0.020(2) -0.005(2)
C66 0.040(3) 0.036(3) 0.049(4) -0.011(3) 0.024(3) -0.014(3)
C67 0.060(4) 0.023(3) 0.054(4) -0.003(3) 0.038(3) -0.007(3)
C68 0.047(3) 0.032(3) 0.039(3) 0.011(3) 0.028(3) 0.004(3)
C69 0.038(3) 0.028(3) 0.024(3) 0.005(2) 0.019(2) -0.004(2)
C70 0.033(3) 0.052(4) 0.044(4) 0.000(3) 0.015(3) 0.001(3)
C71 0.043(3) 0.049(3) 0.028(3) 0.005(3) 0.005(3) 0.000(3)
Si6A 0.031(4) 0.0267(14) 0.034(4) -0.006(2) 0.019(2) -0.004(2)
Si7A 0.019(3) 0.040(4) 0.0334(14) 0.000(2) 0.0108(16) 0.003(2)
C44A 0.070(10) 0.043(5) 0.043(10) -0.013(10) 0.040(8) -0.006(9)
C45A 0.085(10) 0.028(7) 0.066(10) -0.011(7) 0.047(9) 0.002(7)
C46A 0.064(9) 0.060(9) 0.036(8) -0.031(7) 0.008(7) -0.011(7)
C47A 0.06(2) 0.068(17) 0.069(16) 0.027(14) 0.053(18) 0.038(14)
C48A 0.038(7) 0.049(8) 0.048(8) 0.014(6) 0.024(6) 0.017(6)
C49A 0.027(7) 0.079(10) 0.048(8) 0.009(7) 0.011(6) 0.017(7)

loop_
_atom_type_symbol
_atom_type_description
_atom_type_scat_dispersion_real
_atom_type_scat_dispersion_imag
_atom_type_scat_source
Zn Zn 0.2839 1.4301 'International Tables Vol C Tables 4.2.6.8 and 6.1.1.4'
Si Si 0.0817 0.0704 'International Tables Vol C Tables 4.2.6.8 and 6.1.1.4'
O O 0.0106 0.0060 'International Tables Vol C Tables 4.2.6.8 and 6.1.1.4'
N N 0.0061 0.0033 'International Tables Vol C Tables 4.2.6.8 and 6.1.1.4'
C C 0.0033 0.0016 'International Tables Vol C Tables 4.2.6.8 and 6.1.1.4'
H H 0.0000 0.0000 'International Tables Vol C Tables 4.2.6.8 and 6.1.1.4'

loop_
_geom_angle_atom_site_label_1
_geom_angle_atom_site_label_2
_geom_angle_atom_site_label_3
_geom_angle
N2 Zn1 N1 123.00(13)
N2 Zn1 C13 117.07(14)
N1 Zn1 C13 119.94(14)
N6 Zn2 N5 122.34(14)
N6 Zn2 C53 118.51(15)
N5 Zn2 C53 119.15(15)
N1 Si1 C3 111.65(19)
N1 Si1 C1 112.31(18)
C3 Si1 C1 109.2(2)
N1 Si1 C2 114.57(19)
C3 Si1 C2 104.5(2)
C1 Si1 C2 104.0(2)
N1 Si2 C5 112.88(19)
N1 Si2 C6 109.75(18)
C5 Si2 C6 109.1(2)
N1 Si2 C4 115.16(19)
C5 Si2 C4 105.4(2)
C6 Si2 C4 104.0(2)
N2 Si3 C9 111.80(17)
N2 Si3 C7 113.7(2)
C9 Si3 C7 103.8(2)
N2 Si3 C8 112.61(19)
C9 Si3 C8 108.0(2)
C7 Si3 C8 106.3(2)
N2 Si4 C11 112.11(19)
N2 Si4 C10 112.9(2)
C11 Si4 C10 105.5(2)
N2 Si4 C12 115.02(19)
C11 Si4 C12 105.8(2)
C10 Si4 C12 104.7(2)
N5 Si5 C41 110.0(2)
N5 Si5 C42 113.5(2)
C41 Si5 C42 108.9(2)
N5 Si5 C43 114.7(2)
C41 Si5 C43 103.4(3)
C42 Si5 C43 105.6(2)
N6 Si8 C50 111.88(18)
N6 Si8 C52 113.4(2)
C50 Si8 C52 105.7(2)
N6 Si8 C51 114.1(2)
C50 Si8 C51 104.6(2)
C52 Si8 C51 106.4(2)
C99 O1 C96 111.1(10)
Si2 N1 Si1 123.4(2)
Si2 N1 Zn1 116.54(18)
Si1 N1 Zn1 117.57(17)
Si4 N2 Si3 121.74(18)
Si4 N2 Zn1 123.42(19)
Si3 N2 Zn1 114.53(17)
C13 N3 C14 110.8(4)
C13 N3 C16 127.7(3)
C14 N3 C16 121.4(3)
C13 N4 C15 112.0(4)
C13 N4 C24 128.8(4)
C15 N4 C24 119.2(4)
Si6A N5 Si5 114.2(3)
Si5 N5 Si6 130.3(3)
Si6A N5 Zn2 126.1(3)
Si5 N5 Zn2 117.56(19)
Si6 N5 Zn2 110.4(2)
Si8 N6 Si7 116.8(3)
Si8 N6 Si7A 129.7(3)
Si8 N6 Zn2 116.72(18)
Si7 N6 Zn2 125.9(3)
Si7A N6 Zn2 111.0(3)
C53 N7 C54 111.9(4)
C53 N7 C56 127.6(3)
C54 N7 C56 120.5(4)
C53 N8 C55 112.1(4)
C53 N8 C64 127.7(3)
C55 N8 C64 119.9(4)
Si1 C1 H1A 109.5
Si1 C1 H1B 109.5
H1A C1 H1B 109.5
Si1 C1 H1C 109.5
H1A C1 H1C 109.5
H1B C1 H1C 109.5
Si1 C2 H2A 109.5
Si1 C2 H2B 109.5
H2A C2 H2B 109.5
Si1 C2 H2C 109.5
H2A C2 H2C 109.5
H2B C2 H2C 109.5
Si1 C3 H3A 109.5
Si1 C3 H3B 109.5
H3A C3 H3B 109.5
Si1 C3 H3C 109.5
H3A C3 H3C 109.5
H3B C3 H3C 109.5
Si2 C4 H4A 109.5
Si2 C4 H4B 109.5
H4A C4 H4B 109.5
Si2 C4 H4C 109.5
H4A C4 H4C 109.5
H4B C4 H4C 109.5
Si2 C5 H5A 109.5
Si2 C5 H5B 109.5
H5A C5 H5B 109.5
Si2 C5 H5C 109.5
H5A C5 H5C 109.5
H5B C5 H5C 109.5
Si2 C6 H6A 109.5
Si2 C6 H6B 109.5
H6A C6 H6B 109.5
Si2 C6 H6C 109.5
H6A C6 H6C 109.5
H6B C6 H6C 109.5
Si3 C7 H7A 109.5
Si3 C7 H7B 109.5
H7A C7 H7B 109.5
Si3 C7 H7C 109.5
H7A C7 H7C 109.5
H7B C7 H7C 109.5
Si3 C8 H8A 109.5
Si3 C8 H8B 109.5
H8A C8 H8B 109.5
Si3 C8 H8C 109.5
H8A C8 H8C 109.5
H8B C8 H8C 109.5
Si3 C9 H9A 109.5
Si3 C9 H9B 109.5
H9A C9 H9B 109.5
Si3 C9 H9C 109.5
H9A C9 H9C 109.5
H9B C9 H9C 109.5
Si4 C10 H10A 109.5
Si4 C10 H10B 109.5
H10A C10 H10B 109.5
Si4 C10 H10C 109.5
H10A C10 H10C 109.5
H10B C10 H10C 109.5
Si4 C11 H11A 109.5
Si4 C11 H11B 109.5
H11A C11 H11B 109.5
Si4 C11 H11C 109.5
H11A C11 H11C 109.5
H11B C11 H11C 109.5
Si4 C12 H12A 109.5
Si4 C12 H12B 109.5
H12A C12 H12B 109.5
Si4 C12 H12C 109.5
H12A C12 H12C 109.5
H12B C12 H12C 109.5
N4 C13 N3 103.4(3)
N4 C13 Zn1 124.1(3)
N3 C13 Zn1 132.4(3)
C15 C14 N3 108.2(4)
C15 C14 H14A 125.9
N3 C14 H14A 125.9
C14 C15 N4 105.6(4)
C14 C15 H15A 127.2
N4 C15 H15A 127.2
C21 C16 C17 122.2(4)
C21 C16 N3 119.2(4)
C17 C16 N3 118.2(4)
C18 C17 C16 118.0(4)
C18 C17 C22 121.4(4)
C16 C17 C22 120.6(4)
C19 C18 C17 120.8(4)
C19 C18 H18A 119.6
C17 C18 H18A 119.6
C20 C19 C18 119.9(4)
C20 C19 H19A 120.1
C18 C19 H19A 120.1
C19 C20 C21 121.9(5)
C19 C20 H20A 119.0
C21 C20 H20A 119.0
C20 C21 C16 116.8(4)
C20 C21 C23 120.2(4)
C16 C21 C23 122.9(4)
C17 C22 H22A 109.5
C17 C22 H22B 109.5
H22A C22 H22B 109.5
C17 C22 H22C 109.5
H22A C22 H22C 109.5
H22B C22 H22C 109.5
C21 C23 H23A 109.5
C21 C23 H23B 109.5
H23A C23 H23B 109.5
C21 C23 H23C 109.5
H23A C23 H23C 109.5
H23B C23 H23C 109.5
C25 C24 C29 123.1(4)
C25 C24 N4 118.4(4)
C29 C24 N4 118.0(4)
C26 C25 C24 117.4(4)
C26 C25 C30 120.8(4)
C24 C25 C30 121.8(4)
C27 C26 C25 121.3(4)
C27 C26 H26A 119.4
C25 C26 H26A 119.4
C26 C27 C28 120.1(4)
C26 C27 H27A 120.0
C28 C27 H27A 120.0
C29 C28 C27 120.9(4)
C29 C28 H28A 119.5
C27 C28 H28A 119.5
C28 C29 C24 117.3(4)
C28 C29 C31 121.2(4)
C24 C29 C31 121.5(4)
C25 C30 H30A 109.5
C25 C30 H30B 109.5
H30A C30 H30B 109.5
C25 C30 H30C 109.5
H30A C30 H30C 109.5
H30B C30 H30C 109.5
C29 C31 H31A 109.5
C29 C31 H31B 109.5
H31A C31 H31B 109.5
C29 C31 H31C 109.5
H31A C31 H31C 109.5
H31B C31 H31C 109.5
Si5 C41 H41A 109.5
Si5 C41 H41B 109.5
H41A C41 H41B 109.5
Si5 C41 H41C 109.5
H41A C41 H41C 109.5
H41B C41 H41C 109.5
Si5 C42 H42A 109.5
Si5 C42 H42B 109.5
H42A C42 H42B 109.5
Si5 C42 H42C 109.5
H42A C42 H42C 109.5
H42B C42 H42C 109.5
Si5 C43 H43A 109.5
Si5 C43 H43B 109.5
H43A C43 H43B 109.5
Si5 C43 H43C 109.5
H43A C43 H43C 109.5
H43B C43 H43C 109.5
N5 Si6 C45 113.5(5)
N5 Si6 C46 110.3(5)
C45 Si6 C46 103.6(6)
N5 Si6 C44 114.5(8)
C45 Si6 C44 109.6(7)
C46 Si6 C44 104.5(7)
N6 Si7 C49 120.6(5)
N6 Si7 C48 108.1(5)
C49 Si7 C48 104.4(6)
N6 Si7 C47 111.4(12)
C49 Si7 C47 103.1(9)
C48 Si7 C47 108.5(10)
Si8 C50 H50A 109.5
Si8 C50 H50B 109.5
H50A C50 H50B 109.5
Si8 C50 H50C 109.5
H50A C50 H50C 109.5
H50B C50 H50C 109.5
Si8 C51 H51A 109.5
Si8 C51 H51B 109.5
H51A C51 H51B 109.5
Si8 C51 H51C 109.5
H51A C51 H51C 109.5
H51B C51 H51C 109.5
Si8 C52 H52A 109.5
Si8 C52 H52B 109.5
H52A C52 H52B 109.5
Si8 C52 H52C 109.5
H52A C52 H52C 109.5
H52B C52 H52C 109.5
N8 C53 N7 102.7(3)
N8 C53 Zn2 127.2(3)
N7 C53 Zn2 130.1(3)
C55 C54 N7 106.9(4)
C55 C54 H54A 126.6
N7 C54 H54A 126.6
C54 C55 N8 106.5(4)
C54 C55 H55A 126.8
N8 C55 H55A 126.8
C61 C56 C57 122.6(4)
C61 C56 N7 118.6(4)
C57 C56 N7 118.4(4)
C58 C57 C56 116.8(4)
C58 C57 C62 121.6(4)
C56 C57 C62 121.6(4)
C59 C58 C57 121.7(4)
C59 C58 H58A 119.1
C57 C58 H58A 119.1
C60 C59 C58 120.1(4)
C60 C59 H59A 120.0
C58 C59 H59A 120.0
C59 C60 C61 120.8(4)
C59 C60 H60A 119.6
C61 C60 H60A 119.6
C60 C61 C56 117.8(4)
C60 C61 C63 119.7(4)
C56 C61 C63 122.4(4)
C57 C62 H62A 109.5
C57 C62 H62B 109.5
H62A C62 H62B 109.5
C57 C62 H62C 109.5
H62A C62 H62C 109.5
H62B C62 H62C 109.5
C61 C63 H63A 109.5
C61 C63 H63B 109.5
H63A C63 H63B 109.5
C61 C63 H63C 109.5
H63A C63 H63C 109.5
H63B C63 H63C 109.5
C69 C64 C65 124.2(4)
C69 C64 N8 116.9(4)
C65 C64 N8 118.6(4)
C64 C65 C66 116.7(4)
C64 C65 C70 121.7(4)
C66 C65 C70 121.6(4)
C67 C66 C65 120.5(5)
C67 C66 H66A 119.7
C65 C66 H66A 119.7
C68 C67 C66 121.5(5)
C68 C67 H67A 119.2
C66 C67 H67A 119.2
C67 C68 C69 120.5(5)
C67 C68 H68A 119.8
C69 C68 H68A 119.8
C64 C69 C68 116.5(4)
C64 C69 C71 122.5(4)
C68 C69 C71 120.9(4)
C65 C70 H70A 109.5
C65 C70 H70B 109.5
H70A C70 H70B 109.5
C65 C70 H70C 109.5
H70A C70 H70C 109.5
H70B C70 H70C 109.5
C69 C71 H71A 109.5
C69 C71 H71B 109.5
H71A C71 H71B 109.5
C69 C71 H71C 109.5
H71A C71 H71C 109.5
H71B C71 H71C 109.5
O1 C96 C97 103.8(9)
O1 C96 H96A 111.0
C97 C96 H96A 111.0
O1 C96 H96B 111.0
C97 C96 H96B 111.0
H96A C96 H96B 109.0
C96 C97 C98 97.1(9)
C96 C97 H97A 112.3
C98 C97 H97A 112.3
C96 C97 H97B 112.3
C98 C97 H97B 112.3
H97A C97 H97B 109.9
C99 C98 C97 98.2(10)
C99 C98 H98A 112.1
C97 C98 H98A 112.1
C99 C98 H98B 112.1
C97 C98 H98B 112.1
H98A C98 H98B 109.8
O1 C99 C98 104.3(10)
O1 C99 H99A 110.9
C98 C99 H99A 110.9
O1 C99 H99B 110.9
C98 C99 H99B 110.9
H99A C99 H99B 108.9
N5 Si6A C45A 111.2(6)
N5 Si6A C44A 109.3(8)
C45A Si6A C44A 109.8(10)
N5 Si6A C46A 118.8(6)
C45A Si6A C46A 104.2(7)
C44A Si6A C46A 103.1(7)
N6 Si7A C48A 115.6(6)
N6 Si7A C49A 109.4(6)
C48A Si7A C49A 106.0(7)
N6 Si7A C47A 111.9(14)
C48A Si7A C47A 107.0(10)
C49A Si7A C47A 106.5(13)
Si6A C44A H44D 109.5
Si6A C44A H44E 109.5
H44D C44A H44E 109.5
Si6A C44A H44F 109.5
H44D C44A H44F 109.5
H44E C44A H44F 109.5
Si6A C45A H45D 109.5
Si6A C45A H45E 109.5
H45D C45A H45E 109.5
Si6A C45A H45F 109.5
H45D C45A H45F 109.5
H45E C45A H45F 109.5
Si6A C46A H46D 109.5
Si6A C46A H46E 109.5
H46D C46A H46E 109.5
Si6A C46A H46F 109.5
H46D C46A H46F 109.5
H46E C46A H46F 109.5
Si7A C47A H47D 109.5
Si7A C47A H47E 109.5
H47D C47A H47E 109.5
Si7A C47A H47F 109.5
H47D C47A H47F 109.5
H47E C47A H47F 109.5
Si7A C48A H48D 109.5
Si7A C48A H48E 109.5
H48D C48A H48E 109.5
Si7A C48A H48F 109.5
H48D C48A H48F 109.5
H48E C48A H48F 109.5
Si7A C49A H49D 109.5
Si7A C49A H49E 109.5
H49D C49A H49E 109.5
Si7A C49A H49F 109.5
H49D C49A H49F 109.5
H49E C49A H49F 109.5
C96A O1A C99A 106.9(10)
O1A C96A C97A 111.7(10)
O1A C96A H96C 109.3
C97A C96A H96C 109.3
O1A C96A H96D 109.3
C97A C96A H96D 109.3
H96C C96A H96D 107.9
C96A C97A C98A 106.9(10)
C96A C97A H97C 110.3
C98A C97A H97C 110.3
C96A C97A H97D 110.3
C98A C97A H97D 110.3
H97C C97A H97D 108.6
C99A C98A C97A 101.1(9)
C99A C98A H98C 111.6
C97A C98A H98C 111.6
C99A C98A H98D 111.6
C97A C98A H98D 111.6
H98C C98A H98D 109.4
O1A C99A C98A 112.8(10)
O1A C99A H99C 109.0
C98A C99A H99C 109.0
O1A C99A H99D 109.0
C98A C99A H99D 109.0
H99C C99A H99D 107.8

loop_
_geom_bond_atom_site_label_1
_geom_bond_atom_site_label_2
_geom_bond_distance
Zn1 N2 1.962(3)
Zn1 N1 1.973(3)
Zn1 C13 2.101(4)
Zn2 N6 1.955(3)
Zn2 N5 1.959(3)
Zn2 C53 2.105(4)
Si1 N1 1.712(3)
Si1 C3 1.873(4)
Si1 C1 1.879(4)
Si1 C2 1.884(4)
Si2 N1 1.702(3)
Si2 C5 1.875(4)
Si2 C6 1.877(4)
Si2 C4 1.883(4)
Si3 N2 1.711(3)
Si3 C9 1.862(4)
Si3 C7 1.870(4)
Si3 C8 1.878(4)
Si4 N2 1.705(3)
Si4 C11 1.859(5)
Si4 C10 1.878(4)
Si4 C12 1.878(5)
Si5 N5 1.702(4)
Si5 C41 1.860(5)
Si5 C42 1.876(5)
Si5 C43 1.886(5)
Si8 N6 1.707(4)
Si8 C50 1.858(4)
Si8 C52 1.878(5)
Si8 C51 1.879(4)
O1 C99 1.406(8)
O1 C96 1.407(8)
N3 C13 1.366(5)
N3 C14 1.373(5)
N3 C16 1.448(5)
N4 C13 1.361(5)
N4 C15 1.384(5)
N4 C24 1.451(5)
N5 Si6A 1.704(12)
N5 Si6 1.749(10)
N6 Si7 1.712(9)
N6 Si7A 1.762(12)
N7 C53 1.365(5)
N7 C54 1.376(5)
N7 C56 1.454(5)
N8 C53 1.360(5)
N8 C55 1.379(5)
N8 C64 1.456(5)
C1 H1A 0.9800
C1 H1B 0.9800
C1 H1C 0.9800
C2 H2A 0.9800
C2 H2B 0.9800
C2 H2C 0.9800
C3 H3A 0.9800
C3 H3B 0.9800
C3 H3C 0.9800
C4 H4A 0.9800
C4 H4B 0.9800
C4 H4C 0.9800
C5 H5A 0.9800
C5 H5B 0.9800
C5 H5C 0.9800
C6 H6A 0.9800
C6 H6B 0.9800
C6 H6C 0.9800
C7 H7A 0.9800
C7 H7B 0.9800
C7 H7C 0.9800
C8 H8A 0.9800
C8 H8B 0.9800
C8 H8C 0.9800
C9 H9A 0.9800
C9 H9B 0.9800
C9 H9C 0.9800
C10 H10A 0.9800
C10 H10B 0.9800
C10 H10C 0.9800
C11 H11A 0.9800
C11 H11B 0.9800
C11 H11C 0.9800
C12 H12A 0.9800
C12 H12B 0.9800
C12 H12C 0.9800
C14 C15 1.340(6)
C14 H14A 0.9500
C15 H15A 0.9500
C16 C21 1.396(6)
C16 C17 1.402(6)
C17 C18 1.380(6)
C17 C22 1.513(6)
C18 C19 1.380(6)
C18 H18A 0.9500
C19 C20 1.375(6)
C19 H19A 0.9500
C20 C21 1.387(6)
C20 H20A 0.9500
C21 C23 1.511(6)
C22 H22A 0.9800
C22 H22B 0.9800
C22 H22C 0.9800
C23 H23A 0.9800
C23 H23B 0.9800
C23 H23C 0.9800
C24 C25 1.390(6)
C24 C29 1.392(6)
C25 C26 1.382(6)
C25 C30 1.508(6)
C26 C27 1.373(6)
C26 H26A 0.9500
C27 C28 1.386(6)
C27 H27A 0.9500
C28 C29 1.382(6)
C28 H28A 0.9500
C29 C31 1.510(6)
C30 H30A 0.9800
C30 H30B 0.9800
C30 H30C 0.9800
C31 H31A 0.9800
C31 H31B 0.9800
C31 H31C 0.9800
C41 H41A 0.9800
C41 H41B 0.9800
C41 H41C 0.9800
C42 H42A 0.9800
C42 H42B 0.9800
C42 H42C 0.9800
C43 H43A 0.9800
C43 H43B 0.9800
C43 H43C 0.9800
Si6 C45 1.860(7)
Si6 C46 1.875(8)
Si6 C44 1.873(8)
Si7 C49 1.862(7)
Si7 C48 1.872(7)
Si7 C47 1.875(9)
C44 H44A 0.9800
C44 H44B 0.9800
C44 H44C 0.9800
C45 H45A 0.9800
C45 H45B 0.9800
C45 H45C 0.9800
C46 H46A 0.9800
C46 H46B 0.9800
C46 H46C 0.9800
C47 H47A 0.9800
C47 H47B 0.9800
C47 H47C 0.9800
C48 H48A 0.9800
C48 H48B 0.9800
C48 H48C 0.9800
C49 H49A 0.9800
C49 H49B 0.9800
C49 H49C 0.9800
C50 H50A 0.9800
C50 H50B 0.9800
C50 H50C 0.9800
C51 H51A 0.9800
C51 H51B 0.9800
C51 H51C 0.9800
C52 H52A 0.9800
C52 H52B 0.9800
C52 H52C 0.9800
C54 C55 1.339(6)
C54 H54A 0.9500
C55 H55A 0.9500
C56 C61 1.393(6)
C56 C57 1.397(6)
C57 C58 1.383(6)
C57 C62 1.502(6)
C58 C59 1.381(6)
C58 H58A 0.9500
C59 C60 1.371(6)
C59 H59A 0.9500
C60 C61 1.389(6)
C60 H60A 0.9500
C61 C63 1.511(6)
C62 H62A 0.9800
C62 H62B 0.9800
C62 H62C 0.9800
C63 H63A 0.9800
C63 H63B 0.9800
C63 H63C 0.9800
C64 C69 1.389(6)
C64 C65 1.391(6)
C65 C66 1.393(6)
C65 C70 1.512(6)
C66 C67 1.377(6)
C66 H66A 0.9500
C67 C68 1.366(6)
C67 H67A 0.9500
C68 C69 1.403(6)
C68 H68A 0.9500
C69 C71 1.498(6)
C70 H70A 0.9800
C70 H70B 0.9800
C70 H70C 0.9800
C71 H71A 0.9800
C71 H71B 0.9800
C71 H71C 0.9800
C96 C97 1.533(9)
C96 H96A 0.9900
C96 H96B 0.9900
C97 C98 1.566(9)
C97 H97A 0.9900
C97 H97B 0.9900
C98 C99 1.502(9)
C98 H98A 0.9900
C98 H98B 0.9900
C99 H99A 0.9900
C99 H99B 0.9900
Si6A C45A 1.861(8)
Si6A C44A 1.868(9)
Si6A C46A 1.885(8)
Si7A C48A 1.871(8)
Si7A C49A 1.873(8)
Si7A C47A 1.877(9)
C44A H44D 0.9800
C44A H44E 0.9800
C44A H44F 0.9800
C45A H45D 0.9800
C45A H45E 0.9800
C45A H45F 0.9800
C46A H46D 0.9800
C46A H46E 0.9800
C46A H46F 0.9800
C47A H47D 0.9800
C47A H47E 0.9800
C47A H47F 0.9800
C48A H48D 0.9800
C48A H48E 0.9800
C48A H48F 0.9800
C49A H49D 0.9800
C49A H49E 0.9800
C49A H49F 0.9800
O1A C96A 1.396(8)
O1A C99A 1.423(8)
C96A C97A 1.487(9)
C96A H96C 0.9900
C96A H96D 0.9900
C97A C98A 1.535(9)
C97A H97C 0.9900
C97A H97D 0.9900
C98A C99A 1.531(9)
C98A H98C 0.9900
C98A H98D 0.9900
C99A H99C 0.9900
C99A H99D 0.9900

loop_
_geom_torsion_atom_site_label_1
_geom_torsion_atom_site_label_2
_geom_torsion_atom_site_label_3
_geom_torsion_atom_site_label_4
_geom_torsion
C5 Si2 N1 Si1 63.8(3)
C6 Si2 N1 Si1 -174.3(2)
C4 Si2 N1 Si1 -57.3(3)
C5 Si2 N1 Zn1 -97.8(2)
C6 Si2 N1 Zn1 24.1(2)
C4 Si2 N1 Zn1 141.0(2)
C3 Si1 N1 Si2 135.0(2)
C1 Si1 N1 Si2 -102.0(3)
C2 Si1 N1 Si2 16.4(3)
C3 Si1 N1 Zn1 -63.5(2)
C1 Si1 N1 Zn1 59.5(2)
C2 Si1 N1 Zn1 177.9(2)
N2 Zn1 N1 Si2 109.1(2)
C13 Zn1 N1 Si2 -71.4(2)
N2 Zn1 N1 Si1 -53.6(2)
C13 Zn1 N1 Si1 125.8(2)
C11 Si4 N2 Si3 153.6(2)
C10 Si4 N2 Si3 34.6(3)
C12 Si4 N2 Si3 -85.5(3)
C11 Si4 N2 Zn1 -19.6(3)
C10 Si4 N2 Zn1 -138.6(2)
C12 Si4 N2 Zn1 101.4(3)
C9 Si3 N2 Si4 169.0(2)
C7 Si3 N2 Si4 -73.8(3)
C8 Si3 N2 Si4 47.2(3)
C9 Si3 N2 Zn1 -17.3(3)
C7 Si3 N2 Zn1 99.9(2)
C8 Si3 N2 Zn1 -139.08(19)
N1 Zn1 N2 Si4 98.0(2)
C13 Zn1 N2 Si4 -81.5(2)
N1 Zn1 N2 Si3 -75.7(2)
C13 Zn1 N2 Si3 104.9(2)
C41 Si5 N5 Si6A 169.5(4)
C42 Si5 N5 Si6A -68.1(5)
C43 Si5 N5 Si6A 53.5(5)
C41 Si5 N5 Si6 170.4(4)
C42 Si5 N5 Si6 -67.2(5)
C43 Si5 N5 Si6 54.4(5)
C41 Si5 N5 Zn2 -26.0(3)
C42 Si5 N5 Zn2 96.3(2)
C43 Si5 N5 Zn2 -142.1(3)
N6 Zn2 N5 Si6A 60.2(5)
C53 Zn2 N5 Si6A -120.7(5)
N6 Zn2 N5 Si5 -102.1(2)
C53 Zn2 N5 Si5 76.9(2)
N6 Zn2 N5 Si6 64.5(4)
C53 Zn2 N5 Si6 -116.4(3)
C50 Si8 N6 Si7 -165.9(4)
C52 Si8 N6 Si7 -46.4(4)
C51 Si8 N6 Si7 75.6(4)
C50 Si8 N6 Si7A -177.6(4)
C52 Si8 N6 Si7A -58.2(5)
C51 Si8 N6 Si7A 63.8(5)
C50 Si8 N6 Zn2 22.5(3)
C52 Si8 N6 Zn2 142.0(2)
C51 Si8 N6 Zn2 -96.0(2)
N5 Zn2 N6 Si8 69.6(3)
C53 Zn2 N6 Si8 -109.5(2)
N5 Zn2 N6 Si7 -101.2(4)
C53 Zn2 N6 Si7 79.7(4)
N5 Zn2 N6 Si7A -94.0(4)
C53 Zn2 N6 Si7A 87.0(4)
C15 N4 C13 N3 -0.2(5)
C24 N4 C13 N3 178.2(4)
C15 N4 C13 Zn1 -178.7(3)
C24 N4 C13 Zn1 -0.3(6)
C14 N3 C13 N4 0.0(5)
C16 N3 C13 N4 -178.6(4)
C14 N3 C13 Zn1 178.3(3)
C16 N3 C13 Zn1 -0.3(6)
N2 Zn1 C13 N4 116.5(3)
N1 Zn1 C13 N4 -63.0(4)
N2 Zn1 C13 N3 -61.6(4)
N1 Zn1 C13 N3 118.9(4)
C13 N3 C14 C15 0.1(6)
C16 N3 C14 C15 178.8(4)
N3 C14 C15 N4 -0.2(6)
C13 N4 C15 C14 0.3(6)
C24 N4 C15 C14 -178.3(4)
C13 N3 C16 C21 -106.6(5)
C14 N3 C16 C21 74.9(6)
C13 N3 C16 C17 80.1(5)
C14 N3 C16 C17 -98.4(5)
C21 C16 C17 C18 5.2(6)
N3 C16 C17 C18 178.2(4)
C21 C16 C17 C22 -174.2(4)
N3 C16 C17 C22 -1.2(6)
C16 C17 C18 C19 -0.7(7)
C22 C17 C18 C19 178.7(4)
C17 C18 C19 C20 -2.3(7)
C18 C19 C20 C21 1.0(8)
C19 C20 C21 C16 3.2(7)
C19 C20 C21 C23 -175.0(4)
C17 C16 C21 C20 -6.4(7)
N3 C16 C21 C20 -179.3(4)
C17 C16 C21 C23 171.8(4)
N3 C16 C21 C23 -1.2(6)
C13 N4 C24 C25 92.6(5)
C15 N4 C24 C25 -89.0(5)
C13 N4 C24 C29 -95.4(5)
C15 N4 C24 C29 83.0(5)
C29 C24 C25 C26 -0.3(6)
N4 C24 C25 C26 171.3(4)
C29 C24 C25 C30 179.8(4)
N4 C24 C25 C30 -8.7(6)
C24 C25 C26 C27 1.0(7)
C30 C25 C26 C27 -179.1(4)
C25 C26 C27 C28 -0.5(7)
C26 C27 C28 C29 -0.8(7)
C27 C28 C29 C24 1.5(7)
C27 C28 C29 C31 -175.5(4)
C25 C24 C29 C28 -1.0(6)
N4 C24 C29 C28 -172.5(4)
C25 C24 C29 C31 176.1(4)
N4 C24 C29 C31 4.5(6)
Si6A N5 Si6 C45 -166(3)
Si5 N5 Si6 C45 -168.9(4)
Zn2 N5 Si6 C45 26.6(6)
Si6A N5 Si6 C46 -50.3(19)
Si5 N5 Si6 C46 -53.2(7)
Zn2 N5 Si6 C46 142.3(4)
Si6A N5 Si6 C44 67(2)
Si5 N5 Si6 C44 64.2(6)
Zn2 N5 Si6 C44 -100.2(5)
Si8 N6 Si7 C49 42.5(7)
Si7A N6 Si7 C49 -172(3)
Zn2 N6 Si7 C49 -146.8(5)
Si8 N6 Si7 C48 162.2(4)
Si7A N6 Si7 C48 -52.0(19)
Zn2 N6 Si7 C48 -27.0(6)
Si8 N6 Si7 C47 -78.6(7)
Si7A N6 Si7 C47 67(2)
Zn2 N6 Si7 C47 92.2(7)
C55 N8 C53 N7 0.2(5)
C64 N8 C53 N7 -173.8(4)
C55 N8 C53 Zn2 -179.6(3)
C64 N8 C53 Zn2 6.3(6)
C54 N7 C53 N8 -0.6(5)
C56 N7 C53 N8 -178.5(4)
C54 N7 C53 Zn2 179.2(3)
C56 N7 C53 Zn2 1.3(6)
N6 Zn2 C53 N8 -122.1(4)
N5 Zn2 C53 N8 58.8(4)
N6 Zn2 C53 N7 58.2(4)
N5 Zn2 C53 N7 -120.9(4)
C53 N7 C54 C55 0.8(6)
C56 N7 C54 C55 178.8(4)
N7 C54 C55 N8 -0.6(6)
C53 N8 C55 C54 0.2(6)
C64 N8 C55 C54 174.8(4)
C53 N7 C56 C61 107.3(5)
C54 N7 C56 C61 -70.3(6)
C53 N7 C56 C57 -79.5(6)
C54 N7 C56 C57 102.8(5)
C61 C56 C57 C58 -5.0(6)
N7 C56 C57 C58 -177.9(4)
C61 C56 C57 C62 173.9(4)
N7 C56 C57 C62 1.0(6)
C56 C57 C58 C59 1.1(7)
C62 C57 C58 C59 -177.8(4)
C57 C58 C59 C60 2.0(7)
C58 C59 C60 C61 -1.3(7)
C59 C60 C61 C56 -2.4(6)
C59 C60 C61 C63 174.6(4)
C57 C56 C61 C60 5.7(6)
N7 C56 C61 C60 178.5(4)
C57 C56 C61 C63 -171.3(4)
N7 C56 C61 C63 1.6(6)
C53 N8 C64 C69 96.9(5)
C55 N8 C64 C69 -76.7(5)
C53 N8 C64 C65 -89.5(5)
C55 N8 C64 C65 96.8(5)
C69 C64 C65 C66 -1.7(6)
N8 C64 C65 C66 -174.8(4)
C69 C64 C65 C70 178.4(4)
N8 C64 C65 C70 5.3(6)
C64 C65 C66 C67 -0.2(7)
C70 C65 C66 C67 179.7(4)
C65 C66 C67 C68 1.0(7)
C66 C67 C68 C69 0.2(7)
C65 C64 C69 C68 2.7(6)
N8 C64 C69 C68 175.9(4)
C65 C64 C69 C71 -174.6(4)
N8 C64 C69 C71 -1.4(6)
C67 C68 C69 C64 -1.9(6)
C67 C68 C69 C71 175.5(4)
C99 O1 C96 C97 -15.9(16)
O1 C96 C97 C98 39.8(13)
C96 C97 C98 C99 -48.0(13)
C96 O1 C99 C98 -16.7(17)
C97 C98 C99 O1 40.9(15)
Si5 N5 Si6A C45A -129.2(5)
Si6 N5 Si6A C45A 53.3(19)
Zn2 N5 Si6A C45A 67.9(7)
Si5 N5 Si6A C44A 109.5(7)
Si6 N5 Si6A C44A -68(2)
Zn2 N5 Si6A C44A -53.4(8)
Si5 N5 Si6A C46A -8.3(8)
Si6 N5 Si6A C46A 174(3)
Zn2 N5 Si6A C46A -171.2(6)
Si8 N6 Si7A C48A -154.7(5)
Si7 N6 Si7A C48A 165(3)
Zn2 N6 Si7A C48A 6.0(8)
Si8 N6 Si7A C49A 85.8(7)
Si7 N6 Si7A C49A 45.1(19)
Zn2 N6 Si7A C49A -113.4(5)
Si8 N6 Si7A C47A -31.9(10)
Si7 N6 Si7A C47A -73(2)
Zn2 N6 Si7A C47A 128.8(9)
C99A O1A C96A C97A 7.9(18)
O1A C96A C97A C98A -6.1(18)
C96A C97A C98A C99A 1.8(16)
C96A O1A C99A C98A -6.8(18)
C97A C98A C99A O1A 3.0(17)
